data_7234595
loop_
_publ_author_name
'Xiaoqin Shen'
'Yonghao Zheng'
'Fred Wudl'

_publ_section_title
;
 Thermally induced reversible solid-state transformation of novel
 s-indacene 1,3,5,7-tetraone derivatives
;
_journal_name_full 'Journal of Materials Chemistry C'
_journal_page_first 2427
_journal_page_last 2431
_journal_paper_doi 10.1039/C5TC03953C
_journal_volume 4
_journal_year 2016
_chemical_formula_sum 'C34 H34 O6 S2'
_chemical_formula_weight 602.73
_chemical_name_common 'DTID-Hep2 Form 2'
_chemical_name_systematic '2,6-di(thiophen-2-yl)-s-indacene-1,5-dione-3,7-diyl diheptanoate'
_space_group_IT_number 15
_space_group_name_Hall '-C 2yc'
_space_group_name_H-M_alt 'C 1 2/c 1'
_symmetry_cell_setting monoclinic
_symmetry_space_group_name_H-M 'C 1 2/c 1'
_atom_sites_solution_hydrogens geom
_atom_sites_solution_primary direct
_atom_sites_solution_secondary difmap
_cell_angle_alpha 90.00
_cell_angle_beta 124.840(11)
_cell_angle_gamma 90.00
_cell_formula_units_Z 4
_cell_length_a 31.156(5)
_cell_length_b 6.3506(9)
_cell_length_c 18.772(3)
_cell_measurement_temperature 100(2)
_cell_volume 3048.4(9)
_computing_structure_refinement 'SHELXL-97 (Sheldrick, 2008)'
_computing_structure_solution 'SHELXS-97 (Sheldrick, 2008)'
_diffrn_ambient_temperature 100(2)
_diffrn_measured_fraction_theta_full 0.996
_diffrn_measured_fraction_theta_max 0.996
_diffrn_measurement_device_type 'Bruker Kappa Apex II'
_diffrn_measurement_method 'Omega scan'
_diffrn_radiation_monochromator graphite
_diffrn_radiation_source 'fine-focus sealed tube'
_diffrn_radiation_type MoK\a
_diffrn_radiation_wavelength 0.71073
_diffrn_reflns_av_R_equivalents 0.0796
_diffrn_reflns_av_sigmaI/netI 0.0896
_diffrn_reflns_limit_h_max 39
_diffrn_reflns_limit_h_min -41
_diffrn_reflns_limit_k_max 8
_diffrn_reflns_limit_k_min -8
_diffrn_reflns_limit_l_max 22
_diffrn_reflns_limit_l_min -24
_diffrn_reflns_number 11356
_diffrn_reflns_theta_full 28.24
_diffrn_reflns_theta_max 28.24
_diffrn_reflns_theta_min 1.59
_exptl_absorpt_coefficient_mu 0.219
_exptl_absorpt_correction_T_max 0.7457
_exptl_absorpt_correction_T_min 0.5561
_exptl_absorpt_correction_type multi-scan
_exptl_absorpt_process_details sadabs
_exptl_crystal_colour 'black brown'
_exptl_crystal_density_diffrn 1.313
_exptl_crystal_density_method 'not measured'
_exptl_crystal_description needle
_exptl_crystal_F_000 1272
_exptl_crystal_size_max 0.20
_exptl_crystal_size_mid 0.05
_exptl_crystal_size_min 0.05
_refine_diff_density_max 0.951
_refine_diff_density_min -0.643
_refine_diff_density_rms 0.146
_refine_ls_extinction_method none
_refine_ls_goodness_of_fit_ref 1.000
_refine_ls_hydrogen_treatment mixed
_refine_ls_matrix_type full
_refine_ls_number_parameters 218
_refine_ls_number_reflns 3758
_refine_ls_number_restraints 16
_refine_ls_restrained_S_all 1.054
_refine_ls_R_factor_all 0.1476
_refine_ls_R_factor_gt 0.0808
_refine_ls_shift/su_max 0.000
_refine_ls_shift/su_mean 0.000
_refine_ls_structure_factor_coef Fsqd
_refine_ls_weighting_details 'calc w=1/[\s^2^(Fo^2^)+(0.1066P)^2^+10.4282P] where P=(Fo^2^+2Fc^2^)/3'
_refine_ls_weighting_scheme calc
_refine_ls_wR_factor_gt 0.2027
_refine_ls_wR_factor_ref 0.2390
_reflns_number_gt 2059
_reflns_number_total 3758
_reflns_threshold_expression >2sigma(I)
_cod_data_source_file J-Mater-Chem-C-2016-4-2427.cif
_cod_data_source_block 2
_cod_original_cell_volume 3048.4(8)
_cod_original_sg_symbol_H-M C2/c
_cod_database_code 7234595

loop_
_symmetry_equiv_pos_as_xyz
'x, y, z'
'-x, y, -z+1/2'
'x+1/2, y+1/2, z'
'-x+1/2, y+1/2, -z+1/2'
'-x, -y, -z'
'x, -y, z-1/2'
'-x+1/2, -y+1/2, -z'
'x+1/2, -y+1/2, z-1/2'

loop_
_atom_site_label
_atom_site_type_symbol
_atom_site_fract_x
_atom_site_fract_y
_atom_site_fract_z
_atom_site_U_iso_or_equiv
_atom_site_adp_type
_atom_site_occupancy
_atom_site_symmetry_multiplicity
_atom_site_calc_flag
_atom_site_refinement_flags
_atom_site_disorder_assembly
_atom_site_disorder_group
C1 C 1.0877(2) 1.4587(8) 0.2572(3) 0.0417(11) Uani 1 1 d . . .
C2 C 1.1316(2) 1.4090(8) 0.2624(3) 0.0439(12) Uani 1 1 d . . .
C4 C 1.07374(16) 1.1351(7) 0.1773(2) 0.0292(9) Uani 1 1 d . . .
C5 C 1.05140(15) 0.9477(6) 0.1249(2) 0.0261(8) Uani 1 1 d . . .
C6 C 1.08103(15) 0.7924(6) 0.1075(2) 0.0272(8) Uani 1 1 d . . .
C7 C 1.04238(15) 0.6247(6) 0.0509(2) 0.0266(8) Uani 1 1 d . . .
C8 C 0.99429(15) 0.6786(6) 0.0348(2) 0.0246(8) Uani 1 1 d . . .
C9 C 1.00173(15) 0.8772(6) 0.0803(2) 0.0248(8) Uani 1 1 d . . .
C10 C 0.95022(16) 0.5534(6) -0.0173(2) 0.0255(8) Uani 1 1 d . . .
C11 C 0.93218(16) 0.9043(7) 0.0966(2) 0.0327(10) Uani 1 1 d . . .
C12 C 0.88450(17) 1.0339(8) 0.0676(3) 0.0376(11) Uani 1 1 d D . .
C13 C 0.84818(18) 0.9234(8) 0.0843(3) 0.0499(13) Uani 1 1 d D . .
C3A C 1.13060(11) 1.2125(4) 0.21754(15) 0.0372(4) Uani 0.772(3) 1 d P . .
C14A C 0.8234(3) 0.7347(13) 0.0249(5) 0.0425(16) Uani 0.457(5) 1 d PD . .
C15A C 0.7964(4) 0.7658(17) -0.0709(5) 0.055(2) Uani 0.457(5) 1 d PD . .
C16A C 0.7779(6) 0.541(2) -0.1136(7) 0.078(3) Uani 0.457(5) 1 d PD . .
C17A C 0.7566(5) 0.570(3) -0.2097(7) 0.089(4) Uani 0.457(5) 1 d PD . .
C14B C 0.8026(3) 1.0416(13) 0.0654(5) 0.0425(16) Uani 0.543(5) 1 d PD . .
C15B C 0.7755(3) 0.9252(15) 0.1026(6) 0.055(2) Uani 0.543(5) 1 d PD . .
C16B C 0.7305(4) 1.0587(19) 0.0868(9) 0.078(3) Uani 0.543(5) 1 d PD . .
C17B C 0.7056(5) 0.949(2) 0.1268(9) 0.089(4) Uani 0.543(5) 1 d PD . .
H1 H 1.079(2) 1.580(9) 0.279(3) 0.059(15) Uiso 1 1 d . . .
H2 H 1.1627(19) 1.480(8) 0.289(3) 0.048(14) Uiso 1 1 d . . .
H10 H 0.9185(16) 0.591(6) -0.030(2) 0.022(10) Uiso 1 1 d . . .
H12A H 0.869(2) 1.068(9) 0.007(4) 0.063(16) Uiso 1 1 d . . .
H12B H 0.899(2) 1.169(9) 0.094(4) 0.062(17) Uiso 1 1 d . . .
O1 O 1.12625(11) 0.8042(5) 0.13227(17) 0.0343(7) Uani 1 1 d . . .
O2 O 0.96057(10) 0.9921(4) 0.06819(16) 0.0293(7) Uani 1 1 d . . .
O3 O 0.94618(13) 0.7448(6) 0.1379(2) 0.0530(10) Uani 1 1 d . . .
S1A S 1.03916(6) 1.2919(2) 0.19999(8) 0.0372(4) Uani 0.772(3) 1 d P . .

loop_
_atom_site_aniso_label
_atom_site_aniso_U_11
_atom_site_aniso_U_22
_atom_site_aniso_U_33
_atom_site_aniso_U_23
_atom_site_aniso_U_13
_atom_site_aniso_U_12
C1 0.063(3) 0.036(3) 0.033(2) -0.0048(19) 0.031(2) -0.002(2)
C2 0.040(3) 0.049(3) 0.034(2) -0.009(2) 0.016(2) -0.013(2)
C4 0.038(2) 0.029(2) 0.0206(16) 0.0021(15) 0.0166(16) -0.0006(18)
C5 0.031(2) 0.025(2) 0.0201(15) 0.0051(14) 0.0131(15) -0.0012(17)
C6 0.031(2) 0.027(2) 0.0217(16) 0.0042(15) 0.0137(15) -0.0006(17)
C7 0.030(2) 0.025(2) 0.0224(16) 0.0041(15) 0.0137(15) -0.0017(17)
C8 0.028(2) 0.024(2) 0.0216(16) 0.0056(14) 0.0141(15) 0.0022(16)
C9 0.029(2) 0.024(2) 0.0216(16) 0.0055(15) 0.0148(15) 0.0026(16)
C10 0.025(2) 0.025(2) 0.0237(17) 0.0053(15) 0.0123(15) 0.0016(16)
C11 0.034(2) 0.039(3) 0.0246(17) 0.0016(17) 0.0165(17) 0.0021(19)
C12 0.035(2) 0.045(3) 0.033(2) 0.000(2) 0.0194(19) 0.006(2)
C13 0.047(3) 0.062(3) 0.057(3) -0.014(3) 0.039(2) -0.006(3)
C3A 0.0490(7) 0.0352(7) 0.0302(5) -0.0032(5) 0.0243(5) -0.0039(6)
C14A 0.041(4) 0.050(4) 0.038(3) -0.004(3) 0.024(3) -0.001(3)
C15A 0.045(4) 0.078(6) 0.042(3) -0.013(4) 0.024(3) -0.017(4)
C16A 0.059(6) 0.087(9) 0.096(8) -0.023(7) 0.049(5) -0.023(6)
C17A 0.076(7) 0.127(10) 0.084(6) -0.019(7) 0.059(6) -0.006(7)
C14B 0.041(4) 0.050(4) 0.038(3) -0.004(3) 0.024(3) -0.001(3)
C15B 0.045(4) 0.078(6) 0.042(3) -0.013(4) 0.024(3) -0.017(4)
C16B 0.059(6) 0.087(9) 0.096(8) -0.023(7) 0.049(5) -0.023(6)
C17B 0.076(7) 0.127(10) 0.084(6) -0.019(7) 0.059(6) -0.006(7)
O1 0.0289(16) 0.0369(18) 0.0352(14) -0.0021(13) 0.0172(12) -0.0039(13)
O2 0.0302(15) 0.0302(16) 0.0292(13) 0.0033(11) 0.0179(12) 0.0017(12)
O3 0.055(2) 0.062(2) 0.060(2) 0.0310(18) 0.0433(18) 0.0193(18)
S1A 0.0490(7) 0.0352(7) 0.0302(5) -0.0032(5) 0.0243(5) -0.0039(6)

loop_
_atom_type_symbol
_atom_type_description
_atom_type_scat_dispersion_real
_atom_type_scat_dispersion_imag
_atom_type_scat_source
C C 0.0033 0.0016 'International Tables Vol C Tables 4.2.6.8 and 6.1.1.4'
H H 0.0000 0.0000 'International Tables Vol C Tables 4.2.6.8 and 6.1.1.4'
O O 0.0106 0.0060 'International Tables Vol C Tables 4.2.6.8 and 6.1.1.4'
S S 0.1246 0.1234 'International Tables Vol C Tables 4.2.6.8 and 6.1.1.4'

loop_
_geom_angle_atom_site_label_1
_geom_angle_atom_site_label_2
_geom_angle_atom_site_label_3
_geom_angle
_geom_angle_site_symmetry_1
_geom_angle_site_symmetry_3
C2 C1 C3B 114.4(4) . .
C2 C1 H1 132(3) . .
C3B C1 H1 114(3) . .
C1 C2 C3A 117.4(4) . .
C1 C2 H2 129(3) . .
C3A C2 H2 113(3) . .
C5 C4 C3A 124.3(3) . .
C5 C4 C3B 121.9(3) . .
C3A C4 C3B 113.8(3) . .
C9 C5 C4 129.2(4) . .
C9 C5 C6 106.0(3) . .
C4 C5 C6 124.7(3) . .
O1 C6 C7 127.2(4) . .
O1 C6 C5 126.8(4) . .
C7 C6 C5 105.9(3) . .
C10 C7 C8 122.9(4) 5_765 .
C10 C7 C6 129.1(4) 5_765 .
C8 C7 C6 108.0(3) . .
C10 C8 C7 121.3(4) . .
C10 C8 C9 131.7(4) . .
C7 C8 C9 107.0(3) . .
C5 C9 O2 123.9(4) . .
C5 C9 C8 113.0(3) . .
O2 C9 C8 122.5(3) . .
C7 C10 C8 115.8(4) 5_765 .
C7 C10 H10 123(3) 5_765 .
C8 C10 H10 121(3) . .
O3 C11 O2 120.9(4) . .
O3 C11 C12 128.1(4) . .
O2 C11 C12 110.9(4) . .
C11 C12 C13 111.9(4) . .
C11 C12 H12A 105(3) . .
C13 C12 H12A 115(3) . .
C11 C12 H12B 103(3) . .
C13 C12 H12B 119(3) . .
H12A C12 H12B 100(4) . .
C14B C13 C14A 102.2(6) . .
C14B C13 C12 116.9(5) . .
C14A C13 C12 110.0(4) . .
C2 C3A C4 100.8(3) . .
C13 C14A C15A 118.6(6) . .
C14A C15A C16A 106.4(7) . .
C14A C15A C17B 115.6(9) . 7_665
C16A C15A C17B 24.0(6) . 7_665
C17B C16A C16B 138(3) 7_665 7_665
C17B C16A C17A 58.5(16) 7_665 .
C16B C16A C17A 130.3(14) 7_665 .
C17B C16A C15A 88.3(18) 7_665 .
C16B C16A C15A 118.5(12) 7_665 .
C17A C16A C15A 106.0(8) . .
C17B C16A C15B 163(2) 7_665 7_665
C16B C16A C15B 57.3(10) 7_665 7_665
C17A C16A C15B 108.4(10) . 7_665
C15A C16A C15B 86.0(8) . 7_665
C17B C17A C16A 26.6(6) 7_665 .
C1 C3B C4 93.6(2) . .
C13 C14B C15B 110.4(6) . .
C16B C15B C14B 109.0(7) . .
C16B C15B C16A 31.2(6) . 7_665
C14B C15B C16A 140.2(8) . 7_665
C16A C16B C15B 91.5(14) 7_665 .
C16A C16B C17B 17.6(12) 7_665 .
C15B C16B C17B 108.9(8) . .
C16A C17B C17A 95.0(18) 7_665 7_665
C16A C17B C16B 24.1(17) 7_665 .
C17A C17B C16B 105.3(11) 7_665 .
C16A C17B C15A 67.8(15) 7_665 7_665
C17A C17B C15A 110.4(13) 7_665 7_665
C16B C17B C15A 85.0(8) . 7_665
C11 O2 C9 117.6(3) . .

loop_
_geom_bond_atom_site_label_1
_geom_bond_atom_site_label_2
_geom_bond_distance
_geom_bond_site_symmetry_2
C1 C2 1.348(7) .
C1 C3B 1.646(5) .
C1 H1 0.98(6) .
C2 C3A 1.497(6) .
C2 H2 0.92(5) .
C4 C5 1.444(5) .
C4 C3A 1.556(5) .
C4 C3B 1.691(4) .
C5 C9 1.347(5) .
C5 C6 1.509(6) .
C6 O1 1.207(5) .
C6 C7 1.500(5) .
C7 C10 1.377(6) 5_765
C7 C8 1.391(5) .
C8 C10 1.393(5) .
C8 C9 1.466(5) .
C9 O2 1.377(5) .
C10 C7 1.377(6) 5_765
C10 H10 0.91(4) .
C11 O3 1.197(5) .
C11 O2 1.384(5) .
C11 C12 1.502(6) .
C12 C13 1.509(6) .
C12 H12A 0.97(6) .
C12 H12B 0.96(6) .
C13 C14B 1.460(7) .
C13 C14A 1.514(7) .
C14A C15A 1.502(8) .
C15A C16A 1.574(9) .
C15A C17B 1.700(18) 7_665
C16A C17B 0.691(14) 7_665
C16A C16B 0.934(16) 7_665
C16A C17A 1.538(10) .
C16A C15B 1.802(16) 7_665
C17A C17B 1.316(19) 7_665
C14B C15B 1.553(8) .
C15B C16B 1.517(9) .
C15B C16A 1.802(16) 7_665
C16B C16A 0.934(16) 7_665
C16B C17B 1.521(9) .
C17B C16A 0.691(14) 7_665
C17B C17A 1.316(19) 7_665
C17B C15A 1.700(18) 7_665

loop_
_geom_torsion_atom_site_label_1
_geom_torsion_atom_site_label_2
_geom_torsion_atom_site_label_3
_geom_torsion_atom_site_label_4
_geom_torsion
_geom_torsion_site_symmetry_1
_geom_torsion_site_symmetry_2
_geom_torsion_site_symmetry_3
_geom_torsion_site_symmetry_4
C3B C1 C2 C3A -0.5(5) . . . .
C3A C4 C5 C9 -172.9(3) . . . .
C3B C4 C5 C9 7.0(5) . . . .
C3A C4 C5 C6 4.8(5) . . . .
C3B C4 C5 C6 -175.3(3) . . . .
C9 C5 C6 O1 176.2(4) . . . .
C4 C5 C6 O1 -2.0(6) . . . .
C9 C5 C6 C7 -2.1(4) . . . .
C4 C5 C6 C7 179.8(3) . . . .
O1 C6 C7 C10 2.2(6) . . . 5_765
C5 C6 C7 C10 -179.6(3) . . . 5_765
O1 C6 C7 C8 -176.9(4) . . . .
C5 C6 C7 C8 1.4(4) . . . .
C10 C7 C8 C10 -0.1(6) 5_765 . . .
C6 C7 C8 C10 179.1(3) . . . .
C10 C7 C8 C9 -179.3(3) 5_765 . . .
C6 C7 C8 C9 -0.2(4) . . . .
C4 C5 C9 O2 8.7(6) . . . .
C6 C5 C9 O2 -169.4(3) . . . .
C4 C5 C9 C8 -179.9(3) . . . .
C6 C5 C9 C8 2.1(4) . . . .
C10 C8 C9 C5 179.6(4) . . . .
C7 C8 C9 C5 -1.2(4) . . . .
C10 C8 C9 O2 -8.8(6) . . . .
C7 C8 C9 O2 170.4(3) . . . .
C7 C8 C10 C7 0.1(6) . . . 5_765
C9 C8 C10 C7 179.1(3) . . . 5_765
O3 C11 C12 C13 -9.1(6) . . . .
O2 C11 C12 C13 170.3(3) . . . .
C11 C12 C13 C14B 175.1(5) . . . .
C11 C12 C13 C14A -69.0(6) . . . .
C1 C2 C3A C4 0.7(5) . . . .
C5 C4 C3A C2 179.3(3) . . . .
C3B C4 C3A C2 -0.6(3) . . . .
C14B C13 C14A C15A 72.3(9) . . . .
C12 C13 C14A C15A -52.5(10) . . . .
C13 C14A C15A C16A 176.9(9) . . . .
C13 C14A C15A C17B 153.2(8) . . . 7_665
C14A C15A C16A C17B -117(2) . . . 7_665
C14A C15A C16A C16B 30(2) . . . 7_665
C17B C15A C16A C16B 146(3) 7_665 . . 7_665
C14A C15A C16A C17A -173.0(10) . . . .
C17B C15A C16A C17A -56.4(17) 7_665 . . .
C14A C15A C16A C15B 79.1(9) . . . 7_665
C17B C15A C16A C15B -164(2) 7_665 . . 7_665
C16B C16A C17A C17B -129(3) 7_665 . . 7_665
C15A C16A C17A C17B 78(2) . . . 7_665
C15B C16A C17A C17B 169(2) 7_665 . . 7_665
C2 C1 C3B C4 0.1(4) . . . .
C5 C4 C3B C1 -179.6(3) . . . .
C3A C4 C3B C1 0.3(3) . . . .
C14A C13 C14B C15B 71.0(7) . . . .
C12 C13 C14B C15B -168.9(5) . . . .
C13 C14B C15B C16B 176.5(7) . . . .
C13 C14B C15B C16A 176.4(9) . . . 7_665
C14B C15B C16B C16A -179.9(11) . . . 7_665
C14B C15B C16B C17B -177.5(10) . . . .
C16A C15B C16B C17B 2.4(9) 7_665 . . .
C15B C16B C17B C16A -8(3) . . . 7_665
C16A C16B C17B C17A 67(3) 7_665 . . 7_665
C15B C16B C17B C17A 59.0(15) . . . 7_665
C16A C16B C17B C15A -43(3) 7_665 . . 7_665
C15B C16B C17B C15A -50.8(10) . . . 7_665
O3 C11 O2 C9 7.4(5) . . . .
C12 C11 O2 C9 -172.0(3) . . . .
C5 C9 O2 C11 -122.5(4) . . . .
C8 C9 O2 C11 66.8(4) . . . .
